data_7121391
loop_
_publ_author_name
'Claveau, Romain'
'Twamley, Brendan'
'Connon, Stephen J.'

_publ_section_title
;
 Dynamic kinetic resolution of bis-aryl succinic anhydrides:
 enantioselective synthesis of densely functionalised \g-butyrolactones.
;
_journal_issue 26
_journal_name_full 'Chemical communications (Cambridge, England)'
_journal_page_first 3231
_journal_page_last 3234
_journal_paper_doi 10.1039/c8cc00609a
_journal_volume 54
_journal_year 2018
_chemical_absolute_configuration ad
_chemical_formula_moiety 'C24 H20 O4'
_chemical_formula_sum 'C24 H20 O4'
_chemical_formula_weight 372.40
_space_group_crystal_system orthorhombic
_space_group_IT_number 19
_space_group_name_Hall 'P 2ac 2ab'
_space_group_name_H-M_alt 'P 21 21 21'
_symmetry_space_group_name_Hall 'P 2ac 2ab'
_symmetry_space_group_name_H-M 'P 21 21 21'
_atom_sites_solution_hydrogens geom
_atom_sites_solution_primary dual
_audit_creation_date 2017-01-11
_audit_creation_method
;
Olex2 1.2
(compiled 2017.01.04 svn.r3372 for OlexSys, GUI svn.r5289)
;
_audit_update_record
;
2017-10-04 deposited with the CCDC.
2018-03-02 downloaded from the CCDC.
;
_cell_angle_alpha 90
_cell_angle_beta 90
_cell_angle_gamma 90
_cell_formula_units_Z 4
_cell_length_a 9.3600(4)
_cell_length_b 10.9241(4)
_cell_length_c 18.8533(7)
_cell_measurement_reflns_used 9834
_cell_measurement_temperature 100(2)
_cell_measurement_theta_max 68.28
_cell_measurement_theta_min 4.72
_cell_volume 1927.74(13)
_computing_cell_refinement 'SAINT v8.37A (Bruker, 2015)'
_computing_data_reduction 'SAINT v8.37A (Bruker, 2015)'
_computing_molecular_graphics 'Olex2 (Dolomanov et al., 2009)'
_computing_publication_material 'Olex2 (Dolomanov et al., 2009)'
_computing_structure_refinement 'XL (Sheldrick, 2008)'
_computing_structure_solution 'XT (Sheldrick, 2015)'
_diffrn_ambient_temperature 100(2)
_diffrn_detector 'Bruker APEX2 area detector'
_diffrn_detector_area_resol_mean 7.9
_diffrn_detector_type 'CCD area detector'
_diffrn_measured_fraction_theta_full 0.998
_diffrn_measured_fraction_theta_max 0.996
_diffrn_measurement_device 'Kappa diffractometer'
_diffrn_measurement_device_type 'Bruker SMART APEX2 area detector'
_diffrn_measurement_method '\w and \f scans'
_diffrn_radiation_monochromator 'mirror optics'
_diffrn_radiation_probe x-ray
_diffrn_radiation_type CuK\a
_diffrn_radiation_wavelength 1.54178
_diffrn_reflns_av_R_equivalents 0.0342
_diffrn_reflns_av_unetI/netI 0.0182
_diffrn_reflns_Laue_measured_fraction_full 0.998
_diffrn_reflns_Laue_measured_fraction_max 0.996
_diffrn_reflns_limit_h_max 11
_diffrn_reflns_limit_h_min -11
_diffrn_reflns_limit_k_max 12
_diffrn_reflns_limit_k_min -11
_diffrn_reflns_limit_l_max 22
_diffrn_reflns_limit_l_min -22
_diffrn_reflns_number 26460
_diffrn_reflns_point_group_measured_fraction_full 0.998
_diffrn_reflns_point_group_measured_fraction_max 0.995
_diffrn_reflns_theta_full 67.679
_diffrn_reflns_theta_max 68.398
_diffrn_reflns_theta_min 4.678
_diffrn_source 'microfocus sealed X-ray tube'
_diffrn_source_type 'Incoatec I\ms'
_diffrn_standards_number 0
_exptl_absorpt_coefficient_mu 0.703
_exptl_absorpt_correction_T_max 0.7531
_exptl_absorpt_correction_T_min 0.6347
_exptl_absorpt_correction_type multi-scan
_exptl_absorpt_process_details
'SADABS-2016/2 (Bruker,2016/2) was used for absorption correction. wR2(int) was 0.1146 before and 0.0451 after correction. The Ratio of minimum to maximum transmission is 0.8428. The \l/2 correction factor is Not present.'
_exptl_crystal_colour 'clear colourless'
_exptl_crystal_colour_lustre clear
_exptl_crystal_colour_primary colourless
_exptl_crystal_density_diffrn 1.283
_exptl_crystal_description block
_exptl_crystal_F_000 784
_exptl_crystal_recrystallization_method 'crystallized from CHCl3'
_exptl_crystal_size_max 0.45
_exptl_crystal_size_mid 0.25
_exptl_crystal_size_min 0.01
_refine_diff_density_max 0.152
_refine_diff_density_min -0.328
_refine_diff_density_rms 0.063
_refine_ls_abs_structure_details
;
 Flack x determined using 1492 quotients [(I+)-(I-)]/[(I+)+(I-)]
 (Parsons, Flack and Wagner, Acta Cryst. B69 (2013) 249-259).
;
_refine_ls_abs_structure_Flack -0.01(3)
_refine_ls_extinction_method none
_refine_ls_goodness_of_fit_ref 1.080
_refine_ls_hydrogen_treatment constr
_refine_ls_matrix_type full
_refine_ls_number_parameters 254
_refine_ls_number_reflns 3533
_refine_ls_number_restraints 0
_refine_ls_restrained_S_all 1.080
_refine_ls_R_factor_all 0.0311
_refine_ls_R_factor_gt 0.0310
_refine_ls_shift/su_max 0.002
_refine_ls_shift/su_mean 0.001
_refine_ls_structure_factor_coef Fsqd
_refine_ls_weighting_details 'w=1/[\s^2^(Fo^2^)+(0.0513P)^2^+0.2779P] where P=(Fo^2^+2Fc^2^)/3'
_refine_ls_weighting_scheme calc
_refine_ls_wR_factor_gt 0.0772
_refine_ls_wR_factor_ref 0.0772
_reflns_Friedel_coverage 0.739
_reflns_Friedel_fraction_full 0.999
_reflns_Friedel_fraction_max 0.995
_reflns_number_gt 3525
_reflns_number_total 3533
_reflns_threshold_expression 'I > 2\s(I)'
_cod_data_source_file c8cc00609a2.cif
_cod_data_source_block tcd698
_cod_depositor_comments 'Adding full bibliography for 7121391--7121392.cif.'
_cod_database_code 7121391
_shelx_shelxl_version_number 2014/7
_shelx_space_group_comment
;
The symmetry employed for this shelxl refinement is uniquely defined
by the following loop, which should always be used as a source of
symmetry information in preference to the above space-group names.
They are only intended as comments.
;
_shelx_estimated_absorpt_t_max 0.993
_shelx_estimated_absorpt_t_min 0.743
_olex2_refinement_description
;
1. Fixed Uiso
 At 1.2 times of:
  All C(H) groups
 At 1.5 times of:
  All C(H,H,H) groups
2.a Ternary CH refined with riding coordinates:
 C4(H4), C6(H6)
2.b Aromatic/amide H refined with riding coordinates:
 C8(H8), C9(H9), C10(H10), C11(H11), C12(H12), C14(H14), C15(H15), C16(H16),
 C17(H17), C18(H18), C24(H24), C25(H25), C26(H26), C27(H27), C28(H28)
2.c Idealised Me refined as rotating group:
 C22(H22A,H22B,H22C)
;
_olex2_exptl_crystal_mounting_method 'mounted in oil on a Mitegen holder'
_olex2_submission_original_sample_id exp670
_olex2_submission_special_instructions 'No special instructions were received'

loop_
_space_group_symop_operation_xyz
'x, y, z'
'-x+1/2, -y, z+1/2'
'-x, y+1/2, -z+1/2'
'x+1/2, -y+1/2, -z'

loop_
_atom_site_label
_atom_site_type_symbol
_atom_site_fract_x
_atom_site_fract_y
_atom_site_fract_z
_atom_site_U_iso_or_equiv
_atom_site_adp_type
_atom_site_occupancy
_atom_site_site_symmetry_order
_atom_site_calc_flag
_atom_site_refinement_flags_posn
O1 O 0.63589(12) 0.72448(11) 0.84328(6) 0.0231(3) Uani 1 1 d .
O3 O 0.60317(12) 0.68879(10) 0.72798(6) 0.0197(2) Uani 1 1 d .
O20 O 0.39228(13) 0.89967(10) 0.74012(6) 0.0197(3) Uani 1 1 d .
O21 O 0.24419(12) 0.83990(10) 0.65269(6) 0.0193(3) Uani 1 1 d .
C2 C 0.55712(17) 0.69604(14) 0.79603(9) 0.0183(3) Uani 1 1 d .
C4 C 0.48924(16) 0.64903(14) 0.68117(9) 0.0178(3) Uani 1 1 d .
H4 H 0.4941 0.5580 0.6760 0.021 Uiso 1 1 calc R
C5 C 0.34820(16) 0.68361(14) 0.72227(8) 0.0158(3) Uani 1 1 d .
C6 C 0.40146(17) 0.65897(14) 0.79925(8) 0.0174(3) Uani 1 1 d .
H6 H 0.4021 0.5679 0.8044 0.021 Uiso 1 1 calc R
C7 C 0.31493(18) 0.70553(16) 0.86114(8) 0.0200(3) Uani 1 1 d .
C8 C 0.19961(19) 0.63623(17) 0.88506(9) 0.0262(4) Uani 1 1 d .
H8 H 0.1773 0.5610 0.8623 0.031 Uiso 1 1 calc R
C9 C 0.1168(2) 0.6760(2) 0.94186(10) 0.0353(4) Uani 1 1 d .
H9 H 0.0382 0.6280 0.9574 0.042 Uiso 1 1 calc R
C10 C 0.1482(2) 0.7848(2) 0.97570(10) 0.0369(5) Uani 1 1 d .
H10 H 0.0918 0.8118 1.0146 0.044 Uiso 1 1 calc R
C11 C 0.2628(2) 0.85423(19) 0.95243(10) 0.0326(4) Uani 1 1 d .
H11 H 0.2847 0.9292 0.9755 0.039 Uiso 1 1 calc R
C12 C 0.34587(18) 0.81550(17) 0.89580(9) 0.0242(4) Uani 1 1 d .
H12 H 0.4243 0.8640 0.8805 0.029 Uiso 1 1 calc R
C13 C 0.21571(17) 0.60838(15) 0.70503(8) 0.0175(3) Uani 1 1 d .
C14 C 0.08064(18) 0.65594(15) 0.72060(8) 0.0195(3) Uani 1 1 d .
H14 H 0.0727 0.7369 0.7386 0.023 Uiso 1 1 calc R
C15 C -0.04181(18) 0.58694(17) 0.71026(9) 0.0239(4) Uani 1 1 d .
H15 H -0.1328 0.6210 0.7208 0.029 Uiso 1 1 calc R
C16 C -0.0319(2) 0.46819(17) 0.68464(10) 0.0267(4) Uani 1 1 d .
H16 H -0.1157 0.4210 0.6771 0.032 Uiso 1 1 calc R
C17 C 0.1010(2) 0.41930(17) 0.67025(10) 0.0291(4) Uani 1 1 d .
H17 H 0.1084 0.3379 0.6530 0.035 Uiso 1 1 calc R
C18 C 0.22396(18) 0.48801(15) 0.68079(9) 0.0235(4) Uani 1 1 d .
H18 H 0.3147 0.4526 0.6714 0.028 Uiso 1 1 calc R
C19 C 0.32909(16) 0.82049(15) 0.70820(8) 0.0156(3) Uani 1 1 d .
C22 C 0.2349(2) 0.96452(16) 0.62738(10) 0.0261(4) Uani 1 1 d .
H22A H 0.1662 0.9688 0.5882 0.039 Uiso 1 1 calc GR
H22B H 0.3290 0.9913 0.6107 0.039 Uiso 1 1 calc GR
H22C H 0.2032 1.0179 0.6661 0.039 Uiso 1 1 calc GR
C23 C 0.51002(16) 0.70709(16) 0.60932(9) 0.0206(3) Uani 1 1 d .
C24 C 0.4497(2) 0.65253(18) 0.54986(10) 0.0284(4) Uani 1 1 d .
H24 H 0.4011 0.5766 0.5542 0.034 Uiso 1 1 calc R
C25 C 0.4606(2) 0.7090(2) 0.48399(10) 0.0371(5) Uani 1 1 d .
H25 H 0.4183 0.6718 0.4435 0.045 Uiso 1 1 calc R
C26 C 0.5326(2) 0.8190(2) 0.47703(10) 0.0365(5) Uani 1 1 d .
H26 H 0.5398 0.8573 0.4319 0.044 Uiso 1 1 calc R
C27 C 0.5941(2) 0.87283(19) 0.53584(10) 0.0317(4) Uani 1 1 d .
H27 H 0.6436 0.9483 0.5311 0.038 Uiso 1 1 calc R
C28 C 0.58382(19) 0.81712(16) 0.60193(9) 0.0242(3) Uani 1 1 d .
H28 H 0.6272 0.8541 0.6421 0.029 Uiso 1 1 calc R

loop_
_atom_site_aniso_label
_atom_site_aniso_U_11
_atom_site_aniso_U_22
_atom_site_aniso_U_33
_atom_site_aniso_U_23
_atom_site_aniso_U_13
_atom_site_aniso_U_12
O1 0.0191(6) 0.0242(6) 0.0260(6) 0.0015(5) -0.0063(5) -0.0004(5)
O3 0.0137(5) 0.0221(5) 0.0232(5) -0.0006(4) 0.0002(4) -0.0011(5)
O20 0.0223(6) 0.0159(5) 0.0211(5) -0.0016(4) -0.0007(5) -0.0027(5)
O21 0.0209(6) 0.0172(6) 0.0198(5) 0.0027(4) -0.0029(4) -0.0003(4)
C2 0.0180(7) 0.0134(7) 0.0234(7) 0.0025(6) -0.0010(6) 0.0011(6)
C4 0.0141(7) 0.0166(7) 0.0227(8) -0.0034(6) 0.0002(6) 0.0000(6)
C5 0.0148(7) 0.0151(7) 0.0174(7) -0.0006(6) 0.0000(6) 0.0012(6)
C6 0.0168(8) 0.0154(7) 0.0200(7) 0.0026(6) -0.0015(6) 0.0012(6)
C7 0.0188(7) 0.0244(8) 0.0168(7) 0.0037(6) -0.0021(6) 0.0032(7)
C8 0.0246(9) 0.0317(9) 0.0224(8) 0.0049(7) -0.0007(7) -0.0017(7)
C9 0.0284(9) 0.0517(12) 0.0257(8) 0.0070(8) 0.0068(8) -0.0032(9)
C10 0.0337(10) 0.0578(13) 0.0193(8) -0.0019(9) 0.0042(7) 0.0073(10)
C11 0.0335(10) 0.0429(11) 0.0215(8) -0.0072(8) -0.0039(7) 0.0052(8)
C12 0.0232(8) 0.0303(9) 0.0193(7) -0.0007(7) -0.0030(7) 0.0022(7)
C13 0.0172(8) 0.0190(7) 0.0163(7) 0.0023(6) -0.0007(6) -0.0006(6)
C14 0.0197(8) 0.0193(8) 0.0195(7) 0.0022(6) 0.0011(6) 0.0005(6)
C15 0.0156(7) 0.0310(9) 0.0250(8) 0.0062(7) 0.0016(6) 0.0003(7)
C16 0.0203(8) 0.0292(9) 0.0306(9) 0.0038(7) -0.0032(7) -0.0099(7)
C17 0.0288(9) 0.0212(8) 0.0372(10) -0.0031(7) -0.0008(8) -0.0055(7)
C18 0.0185(8) 0.0188(8) 0.0330(9) -0.0007(7) 0.0014(7) -0.0004(7)
C19 0.0130(7) 0.0189(7) 0.0150(6) 0.0002(6) 0.0024(5) 0.0005(6)
C22 0.0314(9) 0.0197(8) 0.0272(9) 0.0072(7) -0.0030(7) 0.0018(7)
C23 0.0145(7) 0.0253(8) 0.0221(8) -0.0033(7) 0.0046(6) 0.0029(6)
C24 0.0237(9) 0.0359(10) 0.0257(9) -0.0067(8) 0.0032(7) -0.0044(7)
C25 0.0316(10) 0.0583(13) 0.0214(9) -0.0054(9) 0.0021(7) -0.0055(10)
C26 0.0316(10) 0.0552(13) 0.0226(9) 0.0073(9) 0.0065(7) -0.0009(10)
C27 0.0288(9) 0.0366(10) 0.0297(9) 0.0061(8) 0.0080(8) -0.0033(8)
C28 0.0220(8) 0.0280(8) 0.0226(7) -0.0018(7) 0.0047(7) -0.0010(7)

loop_
_atom_type_symbol
_atom_type_description
_atom_type_scat_dispersion_real
_atom_type_scat_dispersion_imag
_atom_type_scat_source
C C 0.0181 0.0091 'International Tables Vol C Tables 4.2.6.8 and 6.1.1.4'
H H 0.0000 0.0000 'International Tables Vol C Tables 4.2.6.8 and 6.1.1.4'
O O 0.0492 0.0322 'International Tables Vol C Tables 4.2.6.8 and 6.1.1.4'

loop_
_geom_angle_atom_site_label_1
_geom_angle_atom_site_label_2
_geom_angle_atom_site_label_3
_geom_angle
C2 O3 C4 111.07(12)
C19 O21 C22 116.47(13)
O1 C2 O3 121.56(15)
O1 C2 C6 129.22(15)
O3 C2 C6 109.17(13)
O3 C4 H4 108.9
O3 C4 C5 104.16(12)
O3 C4 C23 109.01(13)
C5 C4 H4 108.9
C23 C4 H4 108.9
C23 C4 C5 116.65(13)
C6 C5 C4 98.55(12)
C13 C5 C4 116.59(13)
C13 C5 C6 111.49(12)
C13 C5 C19 113.29(12)
C19 C5 C4 104.30(12)
C19 C5 C6 111.59(12)
C2 C6 C5 102.97(12)
C2 C6 H6 105.3
C5 C6 H6 105.3
C7 C6 C2 117.24(13)
C7 C6 C5 119.37(13)
C7 C6 H6 105.3
C8 C7 C6 118.88(15)
C8 C7 C12 118.43(16)
C12 C7 C6 122.68(15)
C7 C8 H8 119.6
C9 C8 C7 120.74(18)
C9 C8 H8 119.6
C8 C9 H9 119.8
C10 C9 C8 120.36(18)
C10 C9 H9 119.8
C9 C10 H10 120.3
C9 C10 C11 119.35(18)
C11 C10 H10 120.3
C10 C11 H11 119.6
C10 C11 C12 120.72(19)
C12 C11 H11 119.6
C7 C12 H12 119.8
C11 C12 C7 120.39(17)
C11 C12 H12 119.8
C14 C13 C5 119.41(14)
C18 C13 C5 122.27(14)
C18 C13 C14 117.99(15)
C13 C14 H14 119.5
C15 C14 C13 121.09(15)
C15 C14 H14 119.5
C14 C15 H15 119.9
C14 C15 C16 120.15(16)
C16 C15 H15 119.9
C15 C16 H16 120.3
C17 C16 C15 119.37(16)
C17 C16 H16 120.3
C16 C17 H17 119.7
C16 C17 C18 120.64(16)
C18 C17 H17 119.7
C13 C18 H18 119.6
C17 C18 C13 120.73(16)
C17 C18 H18 119.6
O20 C19 O21 124.73(14)
O20 C19 C5 123.80(14)
O21 C19 C5 111.23(13)
O21 C22 H22A 109.5
O21 C22 H22B 109.5
O21 C22 H22C 109.5
H22A C22 H22B 109.5
H22A C22 H22C 109.5
H22B C22 H22C 109.5
C24 C23 C4 119.47(15)
C24 C23 C28 119.38(17)
C28 C23 C4 121.10(15)
C23 C24 H24 120.0
C23 C24 C25 120.07(18)
C25 C24 H24 120.0
C24 C25 H25 119.8
C26 C25 C24 120.33(18)
C26 C25 H25 119.8
C25 C26 H26 120.1
C27 C26 C25 119.78(18)
C27 C26 H26 120.1
C26 C27 H27 119.8
C26 C27 C28 120.31(19)
C28 C27 H27 119.8
C23 C28 H28 119.9
C27 C28 C23 120.10(17)
C27 C28 H28 119.9

loop_
_geom_bond_atom_site_label_1
_geom_bond_atom_site_label_2
_geom_bond_distance
O1 C2 1.197(2)
O3 C2 1.356(2)
O3 C4 1.4507(19)
O20 C19 1.208(2)
O21 C19 1.3310(19)
O21 C22 1.4453(19)
C2 C6 1.513(2)
C4 H4 1.0000
C4 C5 1.577(2)
C4 C23 1.508(2)
C5 C6 1.558(2)
C5 C13 1.523(2)
C5 C19 1.529(2)
C6 H6 1.0000
C6 C7 1.509(2)
C7 C8 1.393(3)
C7 C12 1.398(3)
C8 H8 0.9500
C8 C9 1.391(3)
C9 H9 0.9500
C9 C10 1.381(3)
C10 H10 0.9500
C10 C11 1.385(3)
C11 H11 0.9500
C11 C12 1.387(3)
C12 H12 0.9500
C13 C14 1.398(2)
C13 C18 1.394(2)
C14 H14 0.9500
C14 C15 1.386(2)
C15 H15 0.9500
C15 C16 1.387(3)
C16 H16 0.9500
C16 C17 1.381(3)
C17 H17 0.9500
C17 C18 1.388(2)
C18 H18 0.9500
C22 H22A 0.9800
C22 H22B 0.9800
C22 H22C 0.9800
C23 C24 1.389(3)
C23 C28 1.393(2)
C24 H24 0.9500
C24 C25 1.390(3)
C25 H25 0.9500
C25 C26 1.385(3)
C26 H26 0.9500
C26 C27 1.381(3)
C27 H27 0.9500
C27 C28 1.390(3)
C28 H28 0.9500

loop_
_geom_hbond_atom_site_label_D
_geom_hbond_atom_site_label_H
_geom_hbond_atom_site_label_A
_geom_hbond_distance_DH
_geom_hbond_distance_HA
_geom_hbond_distance_DA
_geom_hbond_angle_DHA
_geom_hbond_site_symmetry_A
C4 H4 O20 1.00 2.57 3.2942(19) 129 3_646

loop_
_geom_torsion_atom_site_label_1
_geom_torsion_atom_site_label_2
_geom_torsion_atom_site_label_3
_geom_torsion_atom_site_label_4
_geom_torsion
O1 C2 C6 C5 158.70(16)
O1 C2 C6 C7 25.5(2)
O3 C2 C6 C5 -23.60(15)
O3 C2 C6 C7 -156.81(13)
O3 C4 C5 C6 -34.89(14)
O3 C4 C5 C13 -154.19(12)
O3 C4 C5 C19 80.09(14)
O3 C4 C23 C24 156.97(15)
O3 C4 C23 C28 -25.6(2)
C2 O3 C4 C5 22.93(16)
C2 O3 C4 C23 148.12(13)
C2 C6 C7 C8 -151.32(15)
C2 C6 C7 C12 28.5(2)
C4 O3 C2 O1 178.22(14)
C4 O3 C2 C6 0.31(16)
C4 C5 C6 C2 34.41(14)
C4 C5 C6 C7 166.37(13)
C4 C5 C13 C14 -159.49(14)
C4 C5 C13 C18 27.2(2)
C4 C5 C19 O20 -80.65(17)
C4 C5 C19 O21 93.95(14)
C4 C23 C24 C25 176.05(17)
C4 C23 C28 C27 -176.01(16)
C5 C4 C23 C24 -85.48(19)
C5 C4 C23 C28 91.94(18)
C5 C6 C7 C8 83.27(19)
C5 C6 C7 C12 -96.93(18)
C5 C13 C14 C15 -175.48(15)
C5 C13 C18 C17 175.51(16)
C6 C5 C13 C14 88.45(17)
C6 C5 C13 C18 -84.83(18)
C6 C5 C19 O20 24.8(2)
C6 C5 C19 O21 -160.64(12)
C6 C7 C8 C9 -179.83(16)
C6 C7 C12 C11 179.93(16)
C7 C8 C9 C10 -0.3(3)
C8 C7 C12 C11 -0.3(2)
C8 C9 C10 C11 0.2(3)
C9 C10 C11 C12 -0.1(3)
C10 C11 C12 C7 0.1(3)
C12 C7 C8 C9 0.4(3)
C13 C5 C6 C2 157.47(12)
C13 C5 C6 C7 -70.57(17)
C13 C5 C19 O20 151.58(15)
C13 C5 C19 O21 -33.83(18)
C13 C14 C15 C16 0.5(2)
C14 C13 C18 C17 2.1(3)
C14 C15 C16 C17 0.6(3)
C15 C16 C17 C18 -0.4(3)
C16 C17 C18 C13 -1.0(3)
C18 C13 C14 C15 -1.9(2)
C19 C5 C6 C2 -74.74(15)
C19 C5 C6 C7 57.22(18)
C19 C5 C13 C14 -38.4(2)
C19 C5 C13 C18 148.30(15)
C22 O21 C19 O20 3.6(2)
C22 O21 C19 C5 -170.96(13)
C23 C4 C5 C6 -155.05(13)
C23 C4 C5 C13 85.65(17)
C23 C4 C5 C19 -40.07(17)
C23 C24 C25 C26 0.7(3)
C24 C23 C28 C27 1.4(3)
C24 C25 C26 C27 0.0(3)
C25 C26 C27 C28 0.0(3)
C26 C27 C28 C23 -0.7(3)
C28 C23 C24 C25 -1.4(3)
